data_4342746
loop_
_publ_author_name
'Mesbah, Adel'
'Prakash, Jai'
'Beard, Jessica C.'
'Leb\`egue, S\'ebastien'
'Malliakas, Christos D.'
'Ibers, James A.'

_publ_section_title
;
 Syntheses, Crystal Structures, Optical and Theoretical Studies of the
 Actinide Thiophosphates SrU(PS4)2, BaU(PS4)2, and SrTh(PS4)2.
;
_journal_issue 6
_journal_name_full 'Inorganic chemistry'
_journal_page_first 2970
_journal_page_last 2975
_journal_paper_doi 10.1021/acs.inorgchem.5b00071
_journal_volume 54
_journal_year 2015
_chemical_formula_sum 'P2 S8 Sr Th'
_chemical_formula_weight 638.08
_chemical_name_common SrThP2S8
_space_group_crystal_system tetragonal
_space_group_IT_number 135
_space_group_name_Hall '-P 4c 2ab'
_space_group_name_H-M_alt 'P 42/m b c'
_symmetry_space_group_name_Hall '-P 4c 2ab'
_symmetry_space_group_name_H-M 'P 42/m b c'
_atom_sites_solution_primary direct
_atom_sites_solution_secondary difmap
_audit_creation_method SHELXL-2014/6
_cell_angle_alpha 90
_cell_angle_beta 90
_cell_angle_gamma 90
_cell_formula_units_Z 4
_cell_length_a 11.0284(12)
_cell_length_b 11.0284(12)
_cell_length_c 9.6725(9)
_cell_measurement_reflns_used 9150
_cell_measurement_temperature 100(2)
_cell_measurement_theta_max 30.00
_cell_measurement_theta_min 3.69
_cell_volume 1176.4(2)
_computing_cell_refinement 'Bruker SAINT'
_computing_data_collection 'Bruker APEX2'
_computing_data_reduction 'Bruker SAINT'
_computing_molecular_graphics 'Bruker SHELXTL'
_computing_publication_material 'Bruker SHELXTL'
_computing_structure_refinement 'SHELXL-2014/6 (Sheldrick, 2014)'
_computing_structure_solution 'SHELXL-2012/1 (Sheldrick, 2012)'
_diffrn_ambient_temperature 100(2)
_diffrn_measured_fraction_theta_full 0.998
_diffrn_measured_fraction_theta_max 0.999
_diffrn_measurement_device_type 'Bruker APEX-II CCD'
_diffrn_measurement_method '\f and \w scans'
_diffrn_radiation_type MoK\a
_diffrn_radiation_wavelength 0.71073
_diffrn_reflns_av_R_equivalents 0.0233
_diffrn_reflns_av_unetI/netI 0.0069
_diffrn_reflns_Laue_measured_fraction_full 0.998
_diffrn_reflns_Laue_measured_fraction_max 0.999
_diffrn_reflns_limit_h_max 15
_diffrn_reflns_limit_h_min -15
_diffrn_reflns_limit_k_max 15
_diffrn_reflns_limit_k_min -15
_diffrn_reflns_limit_l_max 13
_diffrn_reflns_limit_l_min -13
_diffrn_reflns_number 23672
_diffrn_reflns_point_group_measured_fraction_full 0.998
_diffrn_reflns_point_group_measured_fraction_max 0.999
_diffrn_reflns_theta_full 25.242
_diffrn_reflns_theta_max 30.036
_diffrn_reflns_theta_min 3.695
_diffrn_source 'fine-focus sealed tube'
_exptl_absorpt_coefficient_mu 18.795
_exptl_absorpt_correction_T_max 0.70644
_exptl_absorpt_correction_T_min 0.35247
_exptl_absorpt_correction_type numerical
_exptl_absorpt_process_details 'face indexed (SADABS; Sheldrick, 2012/1)'
_exptl_crystal_colour yellow
_exptl_crystal_density_diffrn 3.603
_exptl_crystal_density_meas ?
_exptl_crystal_density_method 'not measured'
_exptl_crystal_description Needle
_exptl_crystal_F_000 1144
_exptl_crystal_size_max 0.111
_exptl_crystal_size_mid 0.043
_exptl_crystal_size_min 0.025
_refine_diff_density_max 0.648
_refine_diff_density_min -0.618
_refine_diff_density_rms 0.138
_refine_ls_extinction_coef 0.00033(5)
_refine_ls_extinction_expression Fc^*^=kFc[1+0.001xFc^2^\l^3^/sin(2\q)]^-1/4^
_refine_ls_extinction_method SHELXL
_refine_ls_goodness_of_fit_ref 1.472
_refine_ls_hydrogen_treatment undef
_refine_ls_matrix_type full
_refine_ls_number_parameters 34
_refine_ls_number_reflns 909
_refine_ls_number_restraints 0
_refine_ls_restrained_S_all 1.472
_refine_ls_R_factor_all 0.0130
_refine_ls_R_factor_gt 0.0103
_refine_ls_shift/su_max 0.000
_refine_ls_shift/su_mean 0.000
_refine_ls_structure_factor_coef Fsqd
_refine_ls_weighting_details 'w=1/[\s^2^(Fo^2^)+(0.0116P)^2^] where P=(1.0000Fo^2^+0.0000Fc^2^)'
_refine_ls_weighting_scheme calc
_refine_ls_wR_factor_gt 0.0258
_refine_ls_wR_factor_ref 0.0277
_reflns_Friedel_coverage 0.000
_reflns_number_gt 829
_reflns_number_total 909
_reflns_threshold_expression 'I > 2\s(I)'
_cod_data_source_file ic5b00071_si_001.cif
_cod_data_source_block SrThP2S8
_cod_depositor_comments
;
The following automatic conversions were performed:

'_exptl_crystal_density_meas' value 'not measured' was changed to '?'
- the value is perceived as not measured.

Automatic conversion script
Id: cif_fix_values 3143 2015-03-26 13:38:13Z robertas 
;
_cod_original_cell_volume 1176.4(3)
_cod_database_code 4342746
_shelx_space_group_comment
;
The symmetry employed for this shelxl refinement is uniquely defined
by the following loop, which should always be used as a source of
symmetry information in preference to the above space-group names.
They are only intended as comments.
;
_shelx_estimated_absorpt_t_min 0.229
_shelx_estimated_absorpt_t_max 0.651
_shelxl_version_number 2014/6

loop_
_space_group_symop_operation_xyz
'x, y, z'
'-x, -y, z'
'-y, x, z+1/2'
'y, -x, z+1/2'
'-x+1/2, y+1/2, -z'
'x+1/2, -y+1/2, -z'
'y+1/2, x+1/2, -z+1/2'
'-y+1/2, -x+1/2, -z+1/2'
'-x, -y, -z'
'x, y, -z'
'y, -x, -z-1/2'
'-y, x, -z-1/2'
'x-1/2, -y-1/2, z'
'-x-1/2, y-1/2, z'
'-y-1/2, -x-1/2, z-1/2'
'y-1/2, x-1/2, z-1/2'

loop_
_atom_site_label
_atom_site_type_symbol
_atom_site_fract_x
_atom_site_fract_y
_atom_site_fract_z
_atom_site_U_iso_or_equiv
_atom_site_adp_type
_atom_site_occupancy
_atom_site_site_symmetry_order
_atom_site_calc_flag
_atom_site_refinement_flags_posn
_atom_site_refinement_flags_adp
_atom_site_refinement_flags_occupancy
Th1 Th 0.0000 0.0000 0.2500 0.00507(5) Uani 1 4 d S T P
Sr1 Sr 0.0000 0.5000 0.2500 0.00679(8) Uani 1 4 d S T P
P1 P 0.03516(5) 0.24098(5) 0.0000 0.00542(11) Uani 1 2 d S T P
S1 S 0.23598(3) 0.07142(3) 0.32738(4) 0.00752(8) Uani 1 1 d . . .
S2 S 0.13589(5) 0.08273(5) 0.0000 0.00612(11) Uani 1 2 d S T P
S3 S 0.13673(5) 0.39108(5) 0.0000 0.00750(11) Uani 1 2 d S T P

loop_
_atom_site_aniso_label
_atom_site_aniso_U_11
_atom_site_aniso_U_22
_atom_site_aniso_U_33
_atom_site_aniso_U_23
_atom_site_aniso_U_13
_atom_site_aniso_U_12
Th1 0.00541(6) 0.00541(6) 0.00437(7) 0.000 0.000 0.000
Sr1 0.00714(11) 0.00714(11) 0.00608(16) 0.000 0.000 -0.00008(10)
P1 0.0056(2) 0.0056(3) 0.0050(2) 0.000 0.000 0.00043(19)
S1 0.00641(17) 0.00887(18) 0.00729(16) 0.00258(13) -0.00010(13) -0.00080(13)
S2 0.0064(2) 0.0063(2) 0.0057(2) 0.000 0.000 0.00083(18)
S3 0.0075(2) 0.0065(2) 0.0085(2) 0.000 0.000 -0.00114(19)

loop_
_atom_type_symbol
_atom_type_description
_atom_type_scat_dispersion_real
_atom_type_scat_dispersion_imag
_atom_type_scat_source
P P 0.1023 0.0942 'International Tables Vol C Tables 4.2.6.8 and 6.1.1.4'
S S 0.1246 0.1234 'International Tables Vol C Tables 4.2.6.8 and 6.1.1.4'
Sr Sr -1.5307 3.2498 'International Tables Vol C Tables 4.2.6.8 and 6.1.1.4'
Th Th -7.2400 8.8979 'International Tables Vol C Tables 4.2.6.8 and 6.1.1.4'

loop_
_geom_angle_atom_site_label_1
_geom_angle_atom_site_label_2
_geom_angle_atom_site_label_3
_geom_angle
_geom_angle_site_symmetry_1
_geom_angle_site_symmetry_3
S1 Th1 S1 94.039(4) 11_556 2
S1 Th1 S1 149.220(15) 11_556 12_556
S1 Th1 S1 94.039(4) 2 12_556
S1 Th1 S1 94.039(4) 11_556 .
S1 Th1 S1 149.220(15) 2 .
S1 Th1 S1 94.038(4) 12_556 .
S1 Th1 S2 85.809(13) 11_556 .
S1 Th1 S2 139.728(11) 2 .
S1 Th1 S2 69.113(13) 12_556 .
S1 Th1 S2 70.526(13) . .
S1 Th1 S2 69.113(12) 11_556 9
S1 Th1 S2 70.526(13) 2 9
S1 Th1 S2 85.809(13) 12_556 9
S1 Th1 S2 139.728(11) . 9
S2 Th1 S2 71.927(18) . 9
S1 Th1 S2 139.729(11) 11_556 3
S1 Th1 S2 69.113(13) 2 3
S1 Th1 S2 70.526(13) 12_556 3
S1 Th1 S2 85.809(13) . 3
S2 Th1 S2 130.928(11) . 3
S2 Th1 S2 130.928(12) 9 3
S1 Th1 S2 70.526(13) 11_556 11_556
S1 Th1 S2 85.809(13) 2 11_556
S1 Th1 S2 139.729(11) 12_556 11_556
S1 Th1 S2 69.113(12) . 11_556
S2 Th1 S2 130.928(11) . 11_556
S2 Th1 S2 130.928(11) 9 11_556
S2 Th1 S2 71.927(18) 3 11_556
S3 Sr1 S3 103.449(18) 7_455 9_565
S3 Sr1 S3 77.130(17) 7_455 15_666
S3 Sr1 S3 171.96(2) 9_565 15_666
S3 Sr1 S3 171.96(2) 7_455 .
S3 Sr1 S3 77.130(18) 9_565 .
S3 Sr1 S3 103.449(18) 15_666 .
S3 Sr1 S1 123.140(12) 7_455 12_556
S3 Sr1 S1 92.983(12) 9_565 12_556
S3 Sr1 S1 80.207(12) 15_666 12_556
S3 Sr1 S1 64.619(12) . 12_556
S3 Sr1 S1 92.983(12) 7_455 14_665
S3 Sr1 S1 123.140(12) 9_565 14_665
S3 Sr1 S1 64.619(12) 15_666 14_665
S3 Sr1 S1 80.207(12) . 14_665
S1 Sr1 S1 122.200(14) 12_556 14_665
S3 Sr1 S1 80.207(12) 7_455 11_566
S3 Sr1 S1 64.619(12) 9_565 11_566
S3 Sr1 S1 123.140(12) 15_666 11_566
S3 Sr1 S1 92.983(12) . 11_566
S1 Sr1 S1 152.130(14) 12_556 11_566
S1 Sr1 S1 65.362(14) 14_665 11_566
S3 Sr1 S1 64.619(12) 7_455 13_565
S3 Sr1 S1 80.207(12) 9_565 13_565
S3 Sr1 S1 92.983(12) 15_666 13_565
S3 Sr1 S1 123.140(12) . 13_565
S1 Sr1 S1 65.362(13) 12_556 13_565
S1 Sr1 S1 152.130(13) 14_665 13_565
S1 Sr1 S1 122.200(14) 11_566 13_565
S3 P1 S1 110.17(2) . 3_554
S3 P1 S1 110.17(2) . 12_556
S1 P1 S1 109.65(4) 3_554 12_556
S3 P1 S2 113.43(4) . .
S1 P1 S2 106.63(2) 3_554 .
S1 P1 S2 106.63(2) 12_556 .
P1 S1 Th1 94.65(2) 11_556 .
P1 S1 Sr1 91.47(2) 11_556 11_556
Th1 S1 Sr1 136.876(14) . 11_556
P1 S2 Th1 89.329(16) . 9
P1 S2 Th1 89.329(16) . .
Th1 S2 Th1 108.073(18) 9 .
P1 S3 Sr1 92.774(17) . 9_565
P1 S3 Sr1 92.774(17) . .
Sr1 S3 Sr1 102.870(17) 9_565 .

loop_
_geom_bond_atom_site_label_1
_geom_bond_atom_site_label_2
_geom_bond_distance
_geom_bond_site_symmetry_2
Th1 S1 2.8202(5) 11_556
Th1 S1 2.8202(5) 2
Th1 S1 2.8202(5) 12_556
Th1 S1 2.8202(5) .
Th1 S2 2.9876(4) .
Th1 S2 2.9876(4) 9
Th1 S2 2.9876(4) 3
Th1 S2 2.9876(4) 11_556
Sr1 S3 3.0926(4) 7_455
Sr1 S3 3.0926(4) 9_565
Sr1 S3 3.0926(4) 15_666
Sr1 S3 3.0926(4) .
Sr1 S1 3.1079(5) 12_556
Sr1 S1 3.1079(5) 14_665
Sr1 S1 3.1079(5) 11_566
Sr1 S1 3.1079(5) 13_565
P1 S3 1.9988(8) .
P1 S1 2.0426(5) 3_554
P1 S1 2.0426(5) 12_556
P1 S2 2.0688(8) .
S1 P1 2.0426(5) 11_556
S1 Sr1 3.1079(5) 11_556
S2 Th1 2.9876(4) 9
S3 Sr1 3.0926(4) 9_565
